data_1544660
loop_
_publ_author_name
'Race, Nicholas J.'
'Faulkner, Adele'
'Fumagalli, Gabriele'
'Yamauchi, Takayuki'
'Scott, James S.'
'Ryd\'en-Landergren, Marie'
'Sparkes, Hazel A.'
'Bower, John F.'

_publ_section_title
;
 Enantioselective Narasaka-Heck cyclizations: synthesis of
 tetrasubstituted nitrogen-bearing stereocenters.
;
_journal_issue 3
_journal_name_full 'Chemical science'
_journal_page_first 1981
_journal_page_last 1985
_journal_paper_doi 10.1039/c6sc04466b
_journal_volume 8
_journal_year 2017
_chemical_absolute_configuration ad
_chemical_formula_moiety 'C42 H40 Cl2 N O P Pd, 3(C H Cl3)'
_chemical_formula_sum 'C45 H43 Cl11 N O P Pd'
_chemical_formula_weight 1141.12
_chemical_name_systematic
;
 ?
;
_space_group_crystal_system orthorhombic
_space_group_IT_number 19
_space_group_name_Hall 'P 2ac 2ab'
_space_group_name_H-M_alt 'P 21 21 21'
_symmetry_space_group_name_Hall 'P 2ac 2ab'
_symmetry_space_group_name_H-M 'P 21 21 21'
_atom_sites_solution_hydrogens geom
_atom_sites_solution_primary iterative
_audit_creation_date 2015-04-29
_audit_creation_method
;
Olex2 1.2
(compiled 2015.01.26 svn.r3150 for OlexSys, GUI svn.r4998)
;
_audit_update_record
;
2015-11-24 deposited with the CCDC.
2016-11-16 downloaded from the CCDC.
;
_cell_angle_alpha 90
_cell_angle_beta 90
_cell_angle_gamma 90
_cell_formula_units_Z 4
_cell_length_a 13.7983(8)
_cell_length_b 18.7174(11)
_cell_length_c 19.3028(11)
_cell_measurement_reflns_used 9986
_cell_measurement_temperature 100(2)
_cell_measurement_theta_max 27.74
_cell_measurement_theta_min 2.37
_cell_volume 4985.3(5)
_computing_cell_refinement 'SAINT v8.34A (Bruker, 2013)'
_computing_data_reduction 'SAINT v8.34A (Bruker, 2013)'
_computing_molecular_graphics 'Olex2 (Dolomanov et al., 2009)'
_computing_publication_material 'Olex2 (Dolomanov et al., 2009)'
_computing_structure_refinement 'ShelXL (Sheldrick, 2008)'
_computing_structure_solution
;
Superflip (Palatinus & Chapuis, 2007;Palatinus & van der Lee, 2008;
Palatinus et al., 2012)
;
_diffrn_ambient_temperature 100(2)
_diffrn_detector 'Bruker area detector'
_diffrn_detector_type 'CCD area detector'
_diffrn_measured_fraction_theta_full 1.000
_diffrn_measured_fraction_theta_max 0.999
_diffrn_measurement_device 'Bruker Apex II kappa CCDC area detector'
_diffrn_measurement_device_type 'Bruker Apex II kappa CCDC area detector'
_diffrn_measurement_method '\f and \w scans'
_diffrn_radiation_monochromator graphite
_diffrn_radiation_type MoK\a
_diffrn_radiation_wavelength 0.71073
_diffrn_reflns_av_R_equivalents 0.0492
_diffrn_reflns_av_unetI/netI 0.0488
_diffrn_reflns_Laue_measured_fraction_full 1.000
_diffrn_reflns_Laue_measured_fraction_max 0.999
_diffrn_reflns_limit_h_max 18
_diffrn_reflns_limit_h_min -18
_diffrn_reflns_limit_k_max 24
_diffrn_reflns_limit_k_min -24
_diffrn_reflns_limit_l_max 21
_diffrn_reflns_limit_l_min -25
_diffrn_reflns_number 44882
_diffrn_reflns_point_group_measured_fraction_full 1.000
_diffrn_reflns_point_group_measured_fraction_max 0.998
_diffrn_reflns_theta_full 26.000
_diffrn_reflns_theta_max 27.935
_diffrn_reflns_theta_min 1.515
_diffrn_source 'fine-focus sealed tube'
_diffrn_standards_number 0
_exptl_absorpt_coefficient_mu 1.029
_exptl_absorpt_correction_T_max 0.7456
_exptl_absorpt_correction_T_min 0.6281
_exptl_absorpt_correction_type multi-scan
_exptl_absorpt_process_details
;
SADABS-2014/4 (Bruker,2014/4) was used for absorption correction.
wR2(int) was 0.0897 before and 0.0551 after correction.
The Ratio of minimum to maximum transmission is 0.8424.
The \l/2 correction factor is 0.00150.
;
_exptl_crystal_colour yellow
_exptl_crystal_colour_primary yellow
_exptl_crystal_density_diffrn 1.520
_exptl_crystal_description plate
_exptl_crystal_F_000 2304
_exptl_crystal_size_max 0.51
_exptl_crystal_size_mid 0.26
_exptl_crystal_size_min 0.16
_refine_diff_density_max 0.699
_refine_diff_density_min -0.687
_refine_diff_density_rms 0.073
_refine_ls_abs_structure_details
;
 Flack x determined using 4410 quotients [(I+)-(I-)]/[(I+)+(I-)]
 (Parsons and Flack (2004), Acta Cryst. A60, s61).
;
_refine_ls_abs_structure_Flack -0.008(11)
_refine_ls_extinction_method none
_refine_ls_goodness_of_fit_ref 1.020
_refine_ls_hydrogen_treatment constr
_refine_ls_matrix_type full
_refine_ls_number_parameters 554
_refine_ls_number_reflns 11959
_refine_ls_number_restraints 15
_refine_ls_restrained_S_all 1.021
_refine_ls_R_factor_all 0.0419
_refine_ls_R_factor_gt 0.0328
_refine_ls_shift/su_max 0.001
_refine_ls_shift/su_mean 0.000
_refine_ls_structure_factor_coef Fsqd
_refine_ls_weighting_details 'w=1/[\s^2^(Fo^2^)+(0.0266P)^2^+1.4705P] where P=(Fo^2^+2Fc^2^)/3'
_refine_ls_weighting_scheme calc
_refine_ls_wR_factor_gt 0.0636
_refine_ls_wR_factor_ref 0.0666
_reflns_Friedel_coverage 0.820
_reflns_Friedel_fraction_full 1.000
_reflns_Friedel_fraction_max 0.998
_reflns_number_gt 10624
_reflns_number_total 11959
_reflns_threshold_expression 'I > 2\s(I)'
_cod_data_source_file c6sc04466b2.cif
_cod_data_source_block testo1
_cod_depositor_comments
;Adding full bibliography for 1544660--1544661.cif.

 Adding full bibliography for 1544660--1544661.cif.
;
_cod_database_code 1544660
_shelxl_version_number 2013-4
_shelx_space_group_comment
;
The symmetry employed for this shelxl refinement is uniquely defined
by the following loop, which should always be used as a source of
symmetry information in preference to the above space-group names.
They are only intended as comments.
;
_olex2_refinement_description
;
1. Fixed Uiso
 At 1.2 times of:
  All C(H) groups, All C(H,H) groups
 At 1.5 times of:
  All C(H,H,H) groups
2. Restrained distances
 Cl8A-C44 \\sim Cl8-C44 \\sim Cl6A-C44 \\sim Cl6-C44 \\sim Cl7A-C44 \\sim
Cl7-C44
 with sigma of 0.01
3. Uiso/Uaniso restraints and constraints
Uanis(Cl7) = Uanis(Cl7A)
Uanis(Cl6) = Uanis(Cl6A)
Uanis(Cl8) = Uanis(Cl8A)
4. Others
 Fixed Sof: Cl6(0.5725) Cl7(0.5725) Cl8(0.5725) H44(0.5725) H44A(0.4275)
 Cl8A(0.4275) Cl7A(0.4275) Cl6A(0.4275)
5.a Ternary CH refined with riding coordinates:
 C7(H7), C44(H44), C44(H44A), C43(H43), C45(H45)
5.b Secondary CH2 refined with riding coordinates:
 C8(H8A,H8B), C17(H17A,H17B), C18(H18A,H18B), C19(H19A,H19B), C20(H20A,H20B)
5.c Aromatic/amide H refined with riding coordinates:
 C1(H1), C2(H2), C3(H3), C4(H4), C5(H5), C11(H11), C12(H12), C13(H13),
 C24(H24), C25(H25), C26(H26), C28(H28), C30(H30), C32(H32), C36(H36), C38(H38),
  C40(H40)
5.d Idealised Me refined as rotating group:
 C33(H33A,H33B,H33C), C34(H34A,H34B,H34C), C41(H41A,H41B,H41C), C42(H42A,H42B,
 H42C)
;
_olex2_submission_special_instructions 'No special instructions were received'

loop_
_space_group_symop_operation_xyz
'x, y, z'
'-x+1/2, -y, z+1/2'
'x+1/2, -y+1/2, -z'
'-x, y+1/2, -z+1/2'

loop_
_atom_site_label
_atom_site_type_symbol
_atom_site_fract_x
_atom_site_fract_y
_atom_site_fract_z
_atom_site_U_iso_or_equiv
_atom_site_adp_type
_atom_site_occupancy
_atom_site_site_symmetry_order
_atom_site_calc_flag
_atom_site_refinement_flags_posn
_atom_site_refinement_flags_occupancy
_atom_site_disorder_assembly
_atom_site_disorder_group
Pd1 Pd 0.61208(2) 0.33183(2) 0.24278(2) 0.01070(6) Uani 1 1 d . . . .
Cl1 Cl 0.63479(6) 0.45312(4) 0.24655(6) 0.0190(2) Uani 1 1 d . . . .
Cl2 Cl 0.78079(6) 0.31162(4) 0.25181(6) 0.0188(2) Uani 1 1 d . . . .
P1 P 0.45398(7) 0.35317(5) 0.23005(5) 0.0114(2) Uani 1 1 d . . . .
O1 O 0.5599(2) 0.12353(13) 0.30011(14) 0.0161(6) Uani 1 1 d . . . .
N1 N 0.58999(19) 0.22435(14) 0.24263(17) 0.0122(6) Uani 1 1 d . . . .
C1 C 0.6217(3) 0.1803(2) 0.0613(2) 0.0213(9) Uani 1 1 d . . . .
H1 H 0.5562 0.1846 0.0507 0.026 Uiso 1 1 calc R . . .
C2 C 0.6899(3) 0.1802(2) 0.0086(2) 0.0299(11) Uani 1 1 d . . . .
H2 H 0.6702 0.1836 -0.0374 0.036 Uiso 1 1 calc R . . .
C3 C 0.7872(3) 0.1748(2) 0.0244(2) 0.0297(10) Uani 1 1 d . . . .
H3 H 0.8330 0.1749 -0.0109 0.036 Uiso 1 1 calc R . . .
C4 C 0.8164(3) 0.1693(2) 0.0924(2) 0.0243(9) Uani 1 1 d . . . .
H4 H 0.8820 0.1657 0.1029 0.029 Uiso 1 1 calc R . . .
C5 C 0.7488(3) 0.1691(2) 0.1450(2) 0.0189(8) Uani 1 1 d . . . .
H5 H 0.7690 0.1655 0.1909 0.023 Uiso 1 1 calc R . . .
C6 C 0.6508(3) 0.1742(2) 0.1297(2) 0.0144(7) Uani 1 1 d . . . .
C7 C 0.5750(3) 0.1715(2) 0.18639(19) 0.0147(8) Uani 1 1 d . . . .
H7 H 0.5112 0.1798 0.1656 0.018 Uiso 1 1 calc R . . .
C8 C 0.5716(3) 0.1012(2) 0.2277(2) 0.0189(9) Uani 1 1 d . . . .
H8A H 0.5175 0.0718 0.2130 0.023 Uiso 1 1 calc R . . .
H8B H 0.6311 0.0743 0.2217 0.023 Uiso 1 1 calc R . . .
C9 C 0.5749(3) 0.1941(2) 0.3009(2) 0.0135(8) Uani 1 1 d . . . .
C10 C 0.5649(3) 0.23328(19) 0.3668(2) 0.0130(8) Uani 1 1 d . . . .
C11 C 0.6456(3) 0.2577(2) 0.4035(2) 0.0164(8) Uani 1 1 d . . . .
H11 H 0.7077 0.2473 0.3877 0.020 Uiso 1 1 calc R . . .
C12 C 0.6331(3) 0.2973(2) 0.4631(2) 0.0184(9) Uani 1 1 d . . . .
H12 H 0.6870 0.3135 0.4874 0.022 Uiso 1 1 calc R . . .
C13 C 0.5403(3) 0.3133(2) 0.4873(2) 0.0178(8) Uani 1 1 d . . . .
H13 H 0.5322 0.3392 0.5280 0.021 Uiso 1 1 calc R . . .
C14 C 0.4602(3) 0.29015(19) 0.4501(2) 0.0148(8) Uani 1 1 d . . . .
C15 C 0.4722(3) 0.25111(19) 0.3890(2) 0.0128(8) Uani 1 1 d . . . .
C16 C 0.3748(3) 0.22778(19) 0.3599(2) 0.0144(8) Uani 1 1 d . . . .
C17 C 0.3032(3) 0.2783(2) 0.3984(2) 0.0154(8) Uani 1 1 d . . . .
H17A H 0.2900 0.3205 0.3707 0.018 Uiso 1 1 calc R . . .
H17B H 0.2425 0.2540 0.4077 0.018 Uiso 1 1 calc R . . .
C18 C 0.3541(3) 0.2990(2) 0.4669(2) 0.0170(9) Uani 1 1 d . . . .
H18A H 0.3395 0.3480 0.4797 0.020 Uiso 1 1 calc R . . .
H18B H 0.3347 0.2676 0.5044 0.020 Uiso 1 1 calc R . . .
C19 C 0.3556(3) 0.14904(19) 0.3822(2) 0.0177(9) Uani 1 1 d . . . .
H19A H 0.4148 0.1212 0.3799 0.021 Uiso 1 1 calc R . . .
H19B H 0.3306 0.1471 0.4291 0.021 Uiso 1 1 calc R . . .
C20 C 0.2808(3) 0.1208(2) 0.3307(2) 0.0186(9) Uani 1 1 d . . . .
H20A H 0.2889 0.0699 0.3230 0.022 Uiso 1 1 calc R . . .
H20B H 0.2153 0.1299 0.3467 0.022 Uiso 1 1 calc R . . .
C21 C 0.3032(2) 0.16291(19) 0.2661(2) 0.0157(8) Uani 1 1 d . . . .
C22 C 0.3569(3) 0.22536(19) 0.2813(2) 0.0129(8) Uani 1 1 d . . . .
C23 C 0.3769(3) 0.27251(18) 0.22578(19) 0.0127(7) Uani 1 1 d . . . .
C24 C 0.3433(3) 0.2548(2) 0.1596(2) 0.0172(8) Uani 1 1 d . . . .
H24 H 0.3552 0.2861 0.1231 0.021 Uiso 1 1 calc R . . .
C25 C 0.2926(3) 0.1920(2) 0.1465(2) 0.0223(9) Uani 1 1 d . . . .
H25 H 0.2723 0.1813 0.1018 0.027 Uiso 1 1 calc R . . .
C26 C 0.2731(3) 0.1463(2) 0.1997(2) 0.0205(9) Uani 1 1 d . . . .
H26 H 0.2395 0.1040 0.1913 0.025 Uiso 1 1 calc R . . .
C27 C 0.4482(3) 0.3961(2) 0.1449(2) 0.0148(8) Uani 1 1 d . . . .
C28 C 0.5090(3) 0.3681(2) 0.0940(2) 0.0177(9) Uani 1 1 d . . . .
H28 H 0.5449 0.3271 0.1035 0.021 Uiso 1 1 calc R . . .
C29 C 0.5170(3) 0.3999(2) 0.0295(2) 0.0199(9) Uani 1 1 d . . . .
C30 C 0.4643(3) 0.4621(2) 0.0170(2) 0.0251(10) Uani 1 1 d . . . .
H30 H 0.4701 0.4846 -0.0257 0.030 Uiso 1 1 calc R . . .
C31 C 0.4030(3) 0.4913(2) 0.0668(2) 0.0234(10) Uani 1 1 d . . . .
C32 C 0.3957(3) 0.45815(19) 0.1309(2) 0.0183(8) Uani 1 1 d . . . .
H32 H 0.3554 0.4774 0.1647 0.022 Uiso 1 1 calc R . . .
C33 C 0.5806(3) 0.3672(3) -0.0251(2) 0.0294(11) Uani 1 1 d . . . .
H33A H 0.6428 0.3563 -0.0056 0.044 Uiso 1 1 calc GR . . .
H33B H 0.5884 0.4004 -0.0627 0.044 Uiso 1 1 calc GR . . .
H33C H 0.5511 0.3242 -0.0420 0.044 Uiso 1 1 calc GR . . .
C34 C 0.3480(4) 0.5591(2) 0.0516(3) 0.0442(15) Uani 1 1 d . . . .
H34A H 0.3925 0.5985 0.0492 0.066 Uiso 1 1 calc GR . . .
H34B H 0.3017 0.5677 0.0879 0.066 Uiso 1 1 calc GR . . .
H34C H 0.3147 0.5544 0.0082 0.066 Uiso 1 1 calc GR . . .
C35 C 0.3940(3) 0.40971(18) 0.29239(19) 0.0131(7) Uani 1 1 d . . . .
C36 C 0.4419(3) 0.4335(2) 0.3512(2) 0.0146(8) Uani 1 1 d . . . .
H36 H 0.5071 0.4226 0.3574 0.018 Uiso 1 1 calc R . . .
C37 C 0.3931(3) 0.47357(19) 0.4010(2) 0.0171(8) Uani 1 1 d . . . .
C38 C 0.2952(3) 0.4891(2) 0.3902(2) 0.0187(9) Uani 1 1 d . . . .
H38 H 0.2626 0.5165 0.4229 0.022 Uiso 1 1 calc R . . .
C39 C 0.2448(3) 0.4650(2) 0.3325(2) 0.0182(9) Uani 1 1 d . . . .
C40 C 0.2958(3) 0.4244(2) 0.2837(2) 0.0155(8) Uani 1 1 d . . . .
H40 H 0.2636 0.4070 0.2449 0.019 Uiso 1 1 calc R . . .
C41 C 0.4442(3) 0.4981(2) 0.4652(2) 0.0253(10) Uani 1 1 d . . . .
H41A H 0.4606 0.4575 0.4932 0.038 Uiso 1 1 calc GR . . .
H41B H 0.4025 0.5294 0.4910 0.038 Uiso 1 1 calc GR . . .
H41C H 0.5023 0.5232 0.4527 0.038 Uiso 1 1 calc GR . . .
C42 C 0.1386(3) 0.4800(2) 0.3233(3) 0.0293(11) Uani 1 1 d . . . .
H42A H 0.1015 0.4423 0.3442 0.044 Uiso 1 1 calc GR . . .
H42B H 0.1237 0.4825 0.2748 0.044 Uiso 1 1 calc GR . . .
H42C H 0.1227 0.5246 0.3450 0.044 Uiso 1 1 calc GR . . .
Cl6 Cl 1.0075(13) 0.3535(10) 0.1544(11) 0.067(3) Uani 0.5725 1 d D P A 1
Cl7 Cl 0.9538(11) 0.4935(4) 0.1442(6) 0.0537(18) Uani 0.5725 1 d D P A 1
Cl8 Cl 0.8675(6) 0.3805(9) 0.0503(4) 0.079(3) Uani 0.5725 1 d D P A 1
C44 C 0.9063(4) 0.4062(2) 0.1337(3) 0.0465(15) Uani 1 1 d D . . .
H44 H 0.8544 0.3979 0.1674 0.056 Uiso 0.5725 1 calc R P A 1
H44A H 0.8634 0.3995 0.1737 0.056 Uiso 0.4275 1 calc R P A 2
Cl3 Cl 0.89205(10) 0.36832(6) 0.42226(6) 0.0358(3) Uani 1 1 d . . . .
Cl4 Cl 0.88566(8) 0.48488(5) 0.32502(6) 0.0244(2) Uani 1 1 d . . . .
Cl5 Cl 0.74923(9) 0.47999(6) 0.43954(7) 0.0406(3) Uani 1 1 d . . . .
C43 C 0.8156(3) 0.4293(2) 0.3791(2) 0.0222(9) Uani 1 1 d . . . .
H43 H 0.7700 0.4024 0.3503 0.027 Uiso 1 1 calc R . . .
Cl9 Cl 0.01972(9) 0.14873(7) 0.22092(7) 0.0412(3) Uani 1 1 d . . . .
Cl10 Cl 0.06152(11) 0.25190(7) 0.32709(8) 0.0489(4) Uani 1 1 d . . . .
Cl11 Cl -0.09961(10) 0.15438(8) 0.34350(7) 0.0463(3) Uani 1 1 d . . . .
C45 C -0.0302(3) 0.2049(3) 0.2841(2) 0.0302(11) Uani 1 1 d . . . .
H45 H -0.0730 0.2394 0.2612 0.036 Uiso 1 1 calc R . . .
Cl8A Cl 0.8366(9) 0.3941(12) 0.0594(6) 0.079(3) Uani 0.4275 1 d D P A 2
Cl7A Cl 0.9343(16) 0.4975(5) 0.1291(8) 0.0537(18) Uani 0.4275 1 d D P A 2
Cl6A Cl 0.9983(17) 0.3418(13) 0.1396(16) 0.067(3) Uani 0.4275 1 d D P A 2

loop_
_atom_site_aniso_label
_atom_site_aniso_U_11
_atom_site_aniso_U_22
_atom_site_aniso_U_33
_atom_site_aniso_U_23
_atom_site_aniso_U_13
_atom_site_aniso_U_12
Pd1 0.01010(11) 0.00877(11) 0.01323(14) 0.00119(12) 0.00015(11) -0.00037(10)
Cl1 0.0176(4) 0.0102(4) 0.0291(6) 0.0023(4) -0.0013(4) -0.0026(3)
Cl2 0.0106(4) 0.0180(4) 0.0279(6) -0.0008(5) 0.0004(4) 0.0006(3)
P1 0.0117(4) 0.0097(4) 0.0126(5) 0.0003(4) -0.0009(4) 0.0002(3)
O1 0.0258(15) 0.0082(13) 0.0142(15) -0.0002(11) 0.0066(12) 0.0014(11)
N1 0.0134(14) 0.0104(13) 0.0129(17) 0.0015(14) -0.0011(13) 0.0009(10)
C1 0.026(2) 0.020(2) 0.018(2) 0.0012(17) -0.0006(17) 0.0043(18)
C2 0.043(3) 0.032(3) 0.016(2) 0.005(2) 0.0045(19) 0.007(2)
C3 0.037(3) 0.029(2) 0.024(2) 0.006(2) 0.0192(19) 0.006(2)
C4 0.023(2) 0.023(2) 0.027(2) 0.000(2) 0.0083(17) 0.0022(19)
C5 0.023(2) 0.0160(18) 0.018(2) -0.0021(19) 0.0029(15) 0.0022(17)
C6 0.0192(18) 0.0090(17) 0.0150(19) 0.0001(17) 0.0042(14) 0.0010(15)
C7 0.0184(18) 0.0105(17) 0.0152(19) -0.0009(18) 0.0001(14) 0.0003(16)
C8 0.026(2) 0.0129(18) 0.018(2) -0.0015(17) 0.0098(16) -0.0012(16)
C9 0.0108(17) 0.0119(18) 0.018(2) 0.0009(16) 0.0017(15) 0.0010(14)
C10 0.0180(19) 0.0088(17) 0.012(2) 0.0042(15) -0.0021(15) 0.0020(14)
C11 0.0171(19) 0.0151(18) 0.017(2) 0.0031(17) -0.0011(16) 0.0034(15)
C12 0.021(2) 0.018(2) 0.016(2) 0.0041(17) -0.0053(16) -0.0012(16)
C13 0.026(2) 0.0144(19) 0.013(2) 0.0002(16) -0.0013(16) 0.0009(16)
C14 0.021(2) 0.0084(17) 0.015(2) 0.0044(16) 0.0053(16) 0.0022(15)
C15 0.0160(19) 0.0093(17) 0.013(2) 0.0029(16) 0.0001(15) 0.0012(14)
C16 0.015(2) 0.0116(17) 0.016(2) 0.0007(15) 0.0019(16) 0.0026(15)
C17 0.0157(19) 0.0139(19) 0.017(2) 0.0029(17) 0.0051(16) 0.0014(15)
C18 0.020(2) 0.0151(19) 0.016(2) 0.0020(17) 0.0060(16) 0.0010(16)
C19 0.022(2) 0.0114(18) 0.020(2) 0.0045(16) 0.0062(16) 0.0008(15)
C20 0.018(2) 0.0108(18) 0.027(2) 0.0007(17) 0.0060(17) -0.0038(16)
C21 0.0116(16) 0.0113(16) 0.024(2) -0.0001(18) 0.0054(15) -0.0003(14)
C22 0.0105(17) 0.0113(17) 0.017(2) -0.0022(15) 0.0030(14) 0.0013(14)
C23 0.0098(17) 0.0117(16) 0.017(2) -0.0023(14) -0.0006(15) 0.0016(14)
C24 0.0147(19) 0.020(2) 0.017(2) -0.0005(18) -0.0007(16) -0.0019(16)
C25 0.023(2) 0.024(2) 0.019(2) -0.0070(18) -0.0019(18) -0.0037(17)
C26 0.017(2) 0.016(2) 0.028(2) -0.0092(18) 0.0005(17) -0.0064(16)
C27 0.0163(19) 0.0143(18) 0.014(2) 0.0001(17) -0.0049(15) -0.0044(16)
C28 0.019(2) 0.0159(19) 0.018(2) 0.0029(17) -0.0022(16) -0.0014(16)
C29 0.023(2) 0.021(2) 0.015(2) 0.0035(18) -0.0033(16) -0.0091(17)
C30 0.039(3) 0.022(2) 0.014(2) 0.0050(19) -0.0084(19) -0.010(2)
C31 0.034(3) 0.0139(19) 0.022(2) 0.0009(17) -0.0136(19) -0.0008(19)
C32 0.023(2) 0.0137(18) 0.018(2) -0.0036(16) -0.0071(18) 0.0016(17)
C33 0.031(3) 0.040(3) 0.017(2) 0.003(2) 0.0046(18) -0.005(2)
C34 0.082(4) 0.021(2) 0.029(3) 0.000(2) -0.021(3) 0.016(3)
C35 0.0145(18) 0.0081(16) 0.0166(19) 0.0015(14) 0.0027(16) 0.0001(15)
C36 0.0153(19) 0.0109(18) 0.018(2) 0.0035(16) -0.0033(16) 0.0013(16)
C37 0.026(2) 0.0099(17) 0.015(2) 0.0016(15) 0.0005(19) -0.0019(17)
C38 0.021(2) 0.0133(19) 0.021(2) 0.0008(17) 0.0080(17) 0.0012(16)
C39 0.018(2) 0.0142(19) 0.023(2) 0.0049(17) 0.0038(17) 0.0011(15)
C40 0.0164(19) 0.0133(18) 0.017(2) 0.0001(16) -0.0010(16) 0.0006(15)
C41 0.034(3) 0.022(2) 0.021(2) -0.0068(19) -0.0081(19) 0.006(2)
C42 0.021(2) 0.031(2) 0.037(3) -0.001(2) 0.0043(19) 0.0076(18)
Cl6 0.057(3) 0.074(5) 0.071(9) 0.013(4) 0.020(3) 0.006(4)
Cl7 0.082(6) 0.0484(11) 0.031(5) 0.0071(15) 0.016(3) -0.014(2)
Cl8 0.077(6) 0.092(6) 0.067(2) 0.026(2) -0.023(3) -0.035(5)
C44 0.047(3) 0.048(3) 0.044(3) 0.022(3) 0.005(3) -0.012(3)
Cl3 0.0422(7) 0.0294(6) 0.0357(7) 0.0112(5) -0.0046(6) 0.0027(6)
Cl4 0.0204(5) 0.0195(5) 0.0333(6) 0.0044(4) 0.0035(5) 0.0008(4)
Cl5 0.0400(7) 0.0332(7) 0.0487(8) -0.0124(6) 0.0221(6) -0.0042(5)
C43 0.022(2) 0.018(2) 0.027(2) -0.0014(19) 0.0002(18) -0.0032(17)
Cl9 0.0357(7) 0.0502(8) 0.0377(7) -0.0187(6) 0.0007(5) 0.0080(5)
Cl10 0.0531(8) 0.0417(7) 0.0519(9) -0.0178(7) -0.0207(7) 0.0072(6)
Cl11 0.0477(8) 0.0569(8) 0.0341(7) 0.0113(6) 0.0042(6) 0.0140(7)
C45 0.027(2) 0.037(3) 0.027(3) -0.002(2) -0.004(2) 0.012(2)
Cl8A 0.077(6) 0.092(6) 0.067(2) 0.026(2) -0.023(3) -0.035(5)
Cl7A 0.082(6) 0.0484(11) 0.031(5) 0.0071(15) 0.016(3) -0.014(2)
Cl6A 0.057(3) 0.074(5) 0.071(9) 0.013(4) 0.020(3) 0.006(4)

loop_
_atom_type_symbol
_atom_type_description
_atom_type_scat_dispersion_real
_atom_type_scat_dispersion_imag
_atom_type_scat_source
C C 0.0033 0.0016 'International Tables Vol C Tables 4.2.6.8 and 6.1.1.4'
H H 0.0000 0.0000 'International Tables Vol C Tables 4.2.6.8 and 6.1.1.4'
Cl Cl 0.1484 0.1585 'International Tables Vol C Tables 4.2.6.8 and 6.1.1.4'
N N 0.0061 0.0033 'International Tables Vol C Tables 4.2.6.8 and 6.1.1.4'
O O 0.0106 0.0060 'International Tables Vol C Tables 4.2.6.8 and 6.1.1.4'
P P 0.1023 0.0942 'International Tables Vol C Tables 4.2.6.8 and 6.1.1.4'
Pd Pd -0.9988 1.0072 'International Tables Vol C Tables 4.2.6.8 and 6.1.1.4'

loop_
_geom_angle_atom_site_label_1
_geom_angle_atom_site_label_2
_geom_angle_atom_site_label_3
_geom_angle
Cl1 Pd1 Cl2 91.23(3)
P1 Pd1 Cl1 87.70(3)
P1 Pd1 Cl2 177.61(4)
N1 Pd1 Cl1 178.11(10)
N1 Pd1 Cl2 89.39(8)
N1 Pd1 P1 91.74(8)
C23 P1 Pd1 114.90(12)
C27 P1 Pd1 102.70(13)
C27 P1 C23 107.09(17)
C35 P1 Pd1 118.71(13)
C35 P1 C23 104.17(17)
C35 P1 C27 108.73(17)
C9 O1 C8 106.0(3)
C7 N1 Pd1 132.9(2)
C9 N1 Pd1 117.6(3)
C9 N1 C7 109.0(3)
C2 C1 H1 119.9
C6 C1 H1 119.9
C6 C1 C2 120.2(4)
C1 C2 H2 120.1
C3 C2 C1 119.9(4)
C3 C2 H2 120.1
C2 C3 H3 120.0
C4 C3 C2 120.1(4)
C4 C3 H3 120.0
C3 C4 H4 119.9
C3 C4 C5 120.3(4)
C5 C4 H4 119.9
C4 C5 H5 119.9
C4 C5 C6 120.2(4)
C6 C5 H5 119.9
C1 C6 C5 119.4(4)
C1 C6 C7 119.5(3)
C5 C6 C7 121.2(3)
N1 C7 C6 114.2(3)
N1 C7 H7 108.6
N1 C7 C8 101.3(3)
C6 C7 H7 108.6
C6 C7 C8 115.1(3)
C8 C7 H7 108.6
O1 C8 C7 104.6(3)
O1 C8 H8A 110.8
O1 C8 H8B 110.8
C7 C8 H8A 110.8
C7 C8 H8B 110.8
H8A C8 H8B 108.9
O1 C9 C10 119.1(3)
N1 C9 O1 117.0(4)
N1 C9 C10 123.6(3)
C11 C10 C9 121.7(3)
C15 C10 C9 118.2(3)
C15 C10 C11 119.9(4)
C10 C11 H11 120.0
C12 C11 C10 119.9(4)
C12 C11 H11 120.0
C11 C12 H12 119.7
C11 C12 C13 120.6(4)
C13 C12 H12 119.7
C12 C13 H13 120.3
C14 C13 C12 119.4(4)
C14 C13 H13 120.3
C13 C14 C15 120.3(4)
C13 C14 C18 128.9(4)
C15 C14 C18 110.8(4)
C10 C15 C14 119.7(4)
C10 C15 C16 129.1(4)
C14 C15 C16 110.9(3)
C15 C16 C17 102.2(3)
C15 C16 C19 108.7(3)
C15 C16 C22 121.0(3)
C17 C16 C19 109.6(3)
C22 C16 C17 112.7(3)
C22 C16 C19 102.5(3)
C16 C17 H17A 110.6
C16 C17 H17B 110.6
H17A C17 H17B 108.7
C18 C17 C16 105.8(3)
C18 C17 H17A 110.6
C18 C17 H17B 110.6
C14 C18 C17 103.2(3)
C14 C18 H18A 111.1
C14 C18 H18B 111.1
C17 C18 H18A 111.1
C17 C18 H18B 111.1
H18A C18 H18B 109.1
C16 C19 H19A 110.7
C16 C19 H19B 110.7
H19A C19 H19B 108.8
C20 C19 C16 105.3(3)
C20 C19 H19A 110.7
C20 C19 H19B 110.7
C19 C20 H20A 111.2
C19 C20 H20B 111.2
H20A C20 H20B 109.2
C21 C20 C19 102.6(3)
C21 C20 H20A 111.2
C21 C20 H20B 111.2
C22 C21 C20 111.6(3)
C26 C21 C20 126.0(3)
C26 C21 C22 122.4(3)
C21 C22 C16 108.2(3)
C21 C22 C23 117.4(3)
C23 C22 C16 134.2(3)
C22 C23 P1 126.0(3)
C24 C23 P1 115.1(3)
C24 C23 C22 118.6(3)
C23 C24 H24 118.9
C25 C24 C23 122.1(4)
C25 C24 H24 118.9
C24 C25 H25 120.2
C26 C25 C24 119.6(4)
C26 C25 H25 120.2
C21 C26 H26 120.1
C25 C26 C21 119.8(3)
C25 C26 H26 120.1
C28 C27 P1 116.2(3)
C28 C27 C32 119.2(4)
C32 C27 P1 124.2(3)
C27 C28 H28 119.4
C29 C28 C27 121.3(4)
C29 C28 H28 119.4
C28 C29 C30 118.3(4)
C28 C29 C33 120.1(4)
C30 C29 C33 121.6(4)
C29 C30 H30 119.1
C31 C30 C29 121.7(4)
C31 C30 H30 119.1
C30 C31 C34 120.2(4)
C32 C31 C30 118.9(4)
C32 C31 C34 120.9(4)
C27 C32 H32 119.7
C31 C32 C27 120.5(4)
C31 C32 H32 119.7
C29 C33 H33A 109.5
C29 C33 H33B 109.5
C29 C33 H33C 109.5
H33A C33 H33B 109.5
H33A C33 H33C 109.5
H33B C33 H33C 109.5
C31 C34 H34A 109.5
C31 C34 H34B 109.5
C31 C34 H34C 109.5
H34A C34 H34B 109.5
H34A C34 H34C 109.5
H34B C34 H34C 109.5
C36 C35 P1 121.0(3)
C36 C35 C40 119.9(3)
C40 C35 P1 118.9(3)
C35 C36 H36 119.7
C35 C36 C37 120.5(4)
C37 C36 H36 119.7
C36 C37 C38 118.4(4)
C36 C37 C41 120.6(4)
C38 C37 C41 121.0(4)
C37 C38 H38 118.8
C39 C38 C37 122.5(4)
C39 C38 H38 118.8
C38 C39 C40 117.6(4)
C38 C39 C42 121.6(4)
C40 C39 C42 120.8(4)
C35 C40 C39 121.0(4)
C35 C40 H40 119.5
C39 C40 H40 119.5
C37 C41 H41A 109.5
C37 C41 H41B 109.5
C37 C41 H41C 109.5
H41A C41 H41B 109.5
H41A C41 H41C 109.5
H41B C41 H41C 109.5
C39 C42 H42A 109.5
C39 C42 H42B 109.5
C39 C42 H42C 109.5
H42A C42 H42B 109.5
H42A C42 H42C 109.5
H42B C42 H42C 109.5
Cl6 C44 Cl7 101.4(9)
Cl6 C44 Cl8 107.2(7)
Cl6 C44 H44 109.9
Cl7 C44 H44 109.9
Cl8 C44 Cl7 118.0(7)
Cl8 C44 H44 109.9
Cl8A C44 H44A 107.3
Cl8A C44 Cl7A 102.0(9)
Cl8A C44 Cl6A 111.3(10)
Cl7A C44 H44A 107.3
Cl6A C44 H44A 107.3
Cl6A C44 Cl7A 120.9(14)
Cl3 C43 H43 108.6
Cl4 C43 Cl3 109.5(2)
Cl4 C43 H43 108.6
Cl5 C43 Cl3 110.3(2)
Cl5 C43 Cl4 111.1(2)
Cl5 C43 H43 108.6
Cl9 C45 Cl11 110.1(3)
Cl9 C45 H45 108.6
Cl10 C45 Cl9 110.3(2)
Cl10 C45 Cl11 110.6(3)
Cl10 C45 H45 108.6
Cl11 C45 H45 108.6

loop_
_geom_bond_atom_site_label_1
_geom_bond_atom_site_label_2
_geom_bond_distance
Pd1 Cl1 2.2929(8)
Pd1 Cl2 2.3650(8)
Pd1 P1 2.2313(10)
Pd1 N1 2.035(3)
P1 C23 1.848(4)
P1 C27 1.831(4)
P1 C35 1.804(4)
O1 C8 1.468(5)
O1 C9 1.336(4)
N1 C7 1.483(5)
N1 C9 1.276(5)
C1 H1 0.9300
C1 C2 1.386(6)
C1 C6 1.385(5)
C2 H2 0.9300
C2 C3 1.379(6)
C3 H3 0.9300
C3 C4 1.378(6)
C4 H4 0.9300
C4 C5 1.379(5)
C5 H5 0.9300
C5 C6 1.388(5)
C6 C7 1.514(5)
C7 H7 0.9800
C7 C8 1.540(5)
C8 H8A 0.9700
C8 H8B 0.9700
C9 C10 1.475(5)
C10 C11 1.397(5)
C10 C15 1.389(5)
C11 H11 0.9300
C11 C12 1.380(6)
C12 H12 0.9300
C12 C13 1.394(6)
C13 H13 0.9300
C13 C14 1.388(6)
C14 C15 1.397(5)
C14 C18 1.509(5)
C15 C16 1.521(5)
C16 C17 1.556(5)
C16 C19 1.558(5)
C16 C22 1.539(5)
C17 H17A 0.9700
C17 H17B 0.9700
C17 C18 1.547(6)
C18 H18A 0.9700
C18 H18B 0.9700
C19 H19A 0.9700
C19 H19B 0.9700
C19 C20 1.527(6)
C20 H20A 0.9700
C20 H20B 0.9700
C20 C21 1.508(5)
C21 C22 1.414(5)
C21 C26 1.384(6)
C22 C23 1.416(5)
C23 C24 1.400(5)
C24 H24 0.9300
C24 C25 1.391(5)
C25 H25 0.9300
C25 C26 1.363(6)
C26 H26 0.9300
C27 C28 1.395(6)
C27 C32 1.395(5)
C28 H28 0.9300
C28 C29 1.385(6)
C29 C30 1.394(6)
C29 C33 1.503(6)
C30 H30 0.9300
C30 C31 1.392(6)
C31 C32 1.387(6)
C31 C34 1.507(6)
C32 H32 0.9300
C33 H33A 0.9600
C33 H33B 0.9600
C33 H33C 0.9600
C34 H34A 0.9600
C34 H34B 0.9600
C34 H34C 0.9600
C35 C36 1.387(5)
C35 C40 1.393(5)
C36 H36 0.9300
C36 C37 1.393(5)
C37 C38 1.398(6)
C37 C41 1.498(6)
C38 H38 0.9300
C38 C39 1.388(6)
C39 C40 1.400(5)
C39 C42 1.503(5)
C40 H40 0.9300
C41 H41A 0.9600
C41 H41B 0.9600
C41 H41C 0.9600
C42 H42A 0.9600
C42 H42B 0.9600
C42 H42C 0.9600
Cl6 C44 1.757(8)
Cl7 C44 1.772(7)
Cl8 C44 1.764(8)
C44 H44 0.9800
C44 H44A 0.9800
C44 Cl8A 1.742(9)
C44 Cl7A 1.755(9)
C44 Cl6A 1.755(9)
Cl3 C43 1.764(4)
Cl4 C43 1.763(4)
Cl5 C43 1.760(4)
C43 H43 0.9800
Cl9 C45 1.751(5)
Cl10 C45 1.751(5)
Cl11 C45 1.769(5)
C45 H45 0.9800

loop_
_geom_torsion_atom_site_label_1
_geom_torsion_atom_site_label_2
_geom_torsion_atom_site_label_3
_geom_torsion_atom_site_label_4
_geom_torsion
Pd1 P1 C23 C22 70.0(3)
Pd1 P1 C23 C24 -104.4(3)
Pd1 P1 C27 C28 39.6(3)
Pd1 P1 C27 C32 -133.5(3)
Pd1 P1 C35 C36 -6.8(3)
Pd1 P1 C35 C40 178.6(2)
Pd1 N1 C7 C6 51.6(4)
Pd1 N1 C7 C8 175.9(2)
Pd1 N1 C9 O1 179.6(2)
Pd1 N1 C9 C10 5.1(5)
P1 C23 C24 C25 173.5(3)
P1 C27 C28 C29 -174.4(3)
P1 C27 C32 C31 173.4(3)
P1 C35 C36 C37 -176.1(3)
P1 C35 C40 C39 176.7(3)
O1 C9 C10 C11 105.4(4)
O1 C9 C10 C15 -80.2(4)
N1 C7 C8 O1 13.9(4)
N1 C9 C10 C11 -80.2(5)
N1 C9 C10 C15 94.2(5)
C1 C2 C3 C4 0.3(7)
C1 C6 C7 N1 -127.3(4)
C1 C6 C7 C8 116.1(4)
C2 C1 C6 C5 1.0(6)
C2 C1 C6 C7 -177.5(4)
C2 C3 C4 C5 0.0(7)
C3 C4 C5 C6 0.2(7)
C4 C5 C6 C1 -0.7(6)
C4 C5 C6 C7 177.8(4)
C5 C6 C7 N1 54.1(5)
C5 C6 C7 C8 -62.4(5)
C6 C1 C2 C3 -0.8(7)
C6 C7 C8 O1 137.6(3)
C7 N1 C9 O1 6.7(4)
C7 N1 C9 C10 -167.9(3)
C8 O1 C9 N1 3.2(5)
C8 O1 C9 C10 178.0(3)
C9 O1 C8 C7 -11.0(4)
C9 N1 C7 C6 -137.0(3)
C9 N1 C7 C8 -12.7(4)
C9 C10 C11 C12 176.7(3)
C9 C10 C15 C14 -178.0(3)
C9 C10 C15 C16 8.9(6)
C10 C11 C12 C13 0.0(6)
C10 C15 C16 C17 -169.0(4)
C10 C15 C16 C19 75.2(5)
C10 C15 C16 C22 -42.8(5)
C11 C10 C15 C14 -3.5(5)
C11 C10 C15 C16 -176.5(4)
C11 C12 C13 C14 -1.2(6)
C12 C13 C14 C15 0.1(6)
C12 C13 C14 C18 178.1(4)
C13 C14 C15 C10 2.3(5)
C13 C14 C15 C16 176.5(3)
C13 C14 C18 C17 167.1(4)
C14 C15 C16 C17 17.5(4)
C14 C15 C16 C19 -98.3(4)
C14 C15 C16 C22 143.7(3)
C15 C10 C11 C12 2.4(6)
C15 C14 C18 C17 -14.8(4)
C15 C16 C17 C18 -25.9(4)
C15 C16 C19 C20 -158.9(3)
C15 C16 C22 C21 139.1(3)
C15 C16 C22 C23 -45.5(6)
C16 C17 C18 C14 25.1(4)
C16 C19 C20 C21 30.0(4)
C16 C22 C23 P1 10.5(6)
C16 C22 C23 C24 -175.4(4)
C17 C16 C19 C20 90.2(4)
C17 C16 C22 C21 -99.7(4)
C17 C16 C22 C23 75.7(5)
C18 C14 C15 C10 -176.1(3)
C18 C14 C15 C16 -1.9(4)
C19 C16 C17 C18 89.2(4)
C19 C16 C22 C21 18.1(4)
C19 C16 C22 C23 -166.5(4)
C19 C20 C21 C22 -19.5(4)
C19 C20 C21 C26 163.1(4)
C20 C21 C22 C16 0.7(4)
C20 C21 C22 C23 -175.6(3)
C20 C21 C26 C25 175.2(4)
C21 C22 C23 P1 -174.4(3)
C21 C22 C23 C24 -0.2(5)
C22 C16 C17 C18 -157.3(3)
C22 C16 C19 C20 -29.8(4)
C22 C21 C26 C25 -1.9(6)
C22 C23 C24 C25 -1.3(6)
C23 P1 C27 C28 -81.8(3)
C23 P1 C27 C32 105.2(3)
C23 P1 C35 C36 122.5(3)
C23 P1 C35 C40 -52.1(3)
C23 C24 C25 C26 1.2(6)
C24 C25 C26 C21 0.4(6)
C26 C21 C22 C16 178.2(3)
C26 C21 C22 C23 1.8(5)
C27 P1 C23 C22 -176.7(3)
C27 P1 C23 C24 9.0(3)
C27 P1 C35 C36 -123.5(3)
C27 P1 C35 C40 61.8(3)
C27 C28 C29 C30 1.4(6)
C27 C28 C29 C33 -178.0(4)
C28 C27 C32 C31 0.5(6)
C28 C29 C30 C31 -1.4(6)
C29 C30 C31 C32 1.0(6)
C29 C30 C31 C34 179.3(4)
C30 C31 C32 C27 -0.5(6)
C32 C27 C28 C29 -1.0(6)
C33 C29 C30 C31 178.0(4)
C34 C31 C32 C27 -178.8(4)
C35 P1 C23 C22 -61.6(3)
C35 P1 C23 C24 124.1(3)
C35 P1 C27 C28 166.2(3)
C35 P1 C27 C32 -6.9(4)
C35 C36 C37 C38 0.0(5)
C35 C36 C37 C41 178.8(4)
C36 C35 C40 C39 2.0(5)
C36 C37 C38 C39 1.2(6)
C37 C38 C39 C40 -0.7(6)
C37 C38 C39 C42 177.6(4)
C38 C39 C40 C35 -0.9(6)
C40 C35 C36 C37 -1.5(5)
C41 C37 C38 C39 -177.7(4)
C42 C39 C40 C35 -179.3(4)
